data_1562431
loop_
_publ_author_name
'Balboni, Enrica'
'Burns, Peter C.'

_publ_section_title
;
 Cation--cation interactions and cation exchange in a series of
 isostructural framework uranyl tungstates
;
_journal_name_full 'Journal of Solid State Chemistry'
_journal_page_first 1
_journal_page_last 8
_journal_paper_doi 10.1016/j.jssc.2014.02.001
_journal_volume 213
_journal_year 2014
_chemical_formula_sum 'Ag0.18 O16 Tl0.8 U3 W'
_chemical_formula_weight 1337.36
_chemical_name_common Tl0.8Ag0.2(UO2)WO6(OH)(H2O)3
_space_group_IT_number 9
_space_group_name_Hall 'C -2yc'
_space_group_name_H-M_alt 'C 1 c 1'
_symmetry_cell_setting monoclinic
_symmetry_space_group_name_H-M 'C 1 c 1'
_atom_sites_solution_hydrogens none
_atom_sites_solution_primary direct
_atom_sites_solution_secondary difmap
_cell_angle_alpha 90.00
_cell_angle_beta 101.7880(10)
_cell_angle_gamma 90.00
_cell_formula_units_Z 4
_cell_length_a 12.9292(17)
_cell_length_b 10.1219(13)
_cell_length_c 11.2918(15)
_cell_measurement_temperature 296(2)
_cell_measurement_theta_max 25.056
_cell_measurement_theta_min 2.5765
_cell_volume 1446.6(3)
_computing_structure_refinement 'SHELXL-97 (Sheldrick, 2008)'
_computing_structure_solution 'SHELXS-97 (Sheldrick, 2008)'
_diffrn_ambient_temperature 296(2)
_diffrn_measured_fraction_theta_full 0.995
_diffrn_measured_fraction_theta_max 0.995
_diffrn_measurement_device_type 'BRUKER AXS Quazar-II CCD-4K'
_diffrn_measurement_method 'phi-omega scan'
_diffrn_radiation_monochromator graphite
_diffrn_radiation_source 'fine-focus sealed tube'
_diffrn_radiation_type MoK\a
_diffrn_radiation_wavelength 0.71073
_diffrn_reflns_av_R_equivalents 0.0496
_diffrn_reflns_av_sigmaI/netI 0.0694
_diffrn_reflns_limit_h_max 16
_diffrn_reflns_limit_h_min -16
_diffrn_reflns_limit_k_max 13
_diffrn_reflns_limit_k_min -13
_diffrn_reflns_limit_l_max 14
_diffrn_reflns_limit_l_min -14
_diffrn_reflns_number 8160
_diffrn_reflns_theta_full 27.55
_diffrn_reflns_theta_max 27.55
_diffrn_reflns_theta_min 2.58
_exptl_absorpt_coefficient_mu 50.618
_exptl_absorpt_correction_T_max 0.7456
_exptl_absorpt_correction_T_min 0.5862
_exptl_absorpt_correction_type multi-scan
_exptl_absorpt_process_details 'SADABS Version 2.03'
_exptl_crystal_colour yellow
_exptl_crystal_density_diffrn 6.141
_exptl_crystal_density_method 'not measured'
_exptl_crystal_description prismatic
_exptl_crystal_F_000 2206
_exptl_crystal_size_max 0.1
_exptl_crystal_size_mid 0.08
_exptl_crystal_size_min 0.06
_refine_diff_density_max 8.050
_refine_diff_density_min -6.307
_refine_diff_density_rms 0.551
_refine_ls_abs_structure_details 'Flack H D (1983), Acta Cryst. A39, 876-881'
_refine_ls_abs_structure_Flack 0.01(2)
_refine_ls_extinction_method none
_refine_ls_goodness_of_fit_ref 1.129
_refine_ls_hydrogen_treatment none
_refine_ls_matrix_type full
_refine_ls_number_parameters 105
_refine_ls_number_reflns 3269
_refine_ls_number_restraints 2
_refine_ls_restrained_S_all 1.129
_refine_ls_R_factor_all 0.0519
_refine_ls_R_factor_gt 0.0438
_refine_ls_shift/su_max 0.000
_refine_ls_shift/su_mean 0.000
_refine_ls_structure_factor_coef Fsqd
_refine_ls_weighting_details 'calc w=1/[\s^2^(Fo^2^)+(0.0364P)^2^+7.0228P] where P=(Fo^2^+2Fc^2^)/3'
_refine_ls_weighting_scheme calc
_refine_ls_wR_factor_gt 0.0912
_refine_ls_wR_factor_ref 0.0952
_reflns_number_gt 2911
_reflns_number_total 3269
_reflns_threshold_expression >2sigma(I)
_cod_data_source_file JSSC-2014-213-1.cif
_cod_data_source_block 2Tl-140
_cod_original_sg_symbol_H-M 'C c'
_cod_original_formula_sum 'Ag0.18 O16 Tl0.80 U3 W'
_cod_database_code 1562431

loop_
_symmetry_equiv_pos_as_xyz
'x, y, z'
'x, -y, z+1/2'
'x+1/2, y+1/2, z'
'x+1/2, -y+1/2, z+1/2'

loop_
_atom_site_label
_atom_site_type_symbol
_atom_site_fract_x
_atom_site_fract_y
_atom_site_fract_z
_atom_site_U_iso_or_equiv
_atom_site_adp_type
_atom_site_occupancy
_atom_site_symmetry_multiplicity
_atom_site_calc_flag
_atom_site_refinement_flags
_atom_site_disorder_assembly
_atom_site_disorder_group
U1 U 0.18398(6) 0.37434(8) 0.16521(7) 0.01255(19) Uani 1 1 d . . .
U2 U 0.26918(6) 0.13750(9) 0.42748(7) 0.0123(2) Uani 1 1 d . . .
U3 U 0.02856(6) 0.35244(8) 0.41589(7) 0.01119(19) Uani 1 1 d . . .
W1 W 0.41084(7) 0.08137(9) 0.20146(7) 0.0109(2) Uani 1 1 d . . .
Tl1 Tl 0.00000(15) 0.03864(17) 0.16338(17) 0.064 Uiso 0.819(8) 1 d P . .
Ag1 Ag 0.00000(15) 0.03864(17) 0.16338(17) 0.064 Uiso 0.181(8) 1 d P . .
O1 O 0.5301(11) -0.0301(14) 0.2274(13) 0.010(3) Uiso 1 1 d . . .
O2 O 0.0999(13) 0.2563(17) 0.0700(15) 0.023(4) Uiso 1 1 d . . .
O3 O -0.0640(12) 0.2334(15) 0.3367(13) 0.011(3) Uiso 1 1 d . . .
O4 O 0.3075(11) 0.2041(14) 0.2292(13) 0.012(3) Uiso 1 1 d . . .
O5 O 0.1238(13) 0.4717(16) 0.5038(14) 0.021(4) Uiso 1 1 d . . .
O6 O 0.1861(14) 0.0027(18) 0.3616(16) 0.028(4) Uiso 1 1 d . . .
O7 O 0.1477(12) 0.2750(15) 0.3218(14) 0.015(3) Uiso 1 1 d . . .
O8 O 0.5230(13) 0.2407(17) 0.3128(16) 0.027(4) Uiso 1 1 d . . .
O9 O 0.2685(12) 0.4966(15) 0.2541(14) 0.015(3) Uiso 1 1 d . . .
O10 O 0.4446(12) 0.1765(15) 0.0732(14) 0.016(3) Uiso 1 1 d . . .
O11 O 0.4044(12) 0.0211(15) 0.3670(13) 0.014(3) Uiso 1 1 d . . .
O12 O 0.1280(12) 0.1837(16) 0.5296(14) 0.020(4) Uiso 1 1 d . . .
O13 O 0.3214(12) -0.0312(15) 0.1138(13) 0.014(3) Uiso 1 1 d . . .
O14 O 0.3115(14) 0.3815(17) 0.0205(15) 0.025(4) Uiso 1 1 d . . .
O15 O 0.3469(13) 0.2708(17) 0.4958(15) 0.023(4) Uiso 1 1 d . . .
O16 O -0.2817(12) 0.2617(15) 0.2653(13) 0.014(3) Uiso 1 1 d . . .

loop_
_atom_site_aniso_label
_atom_site_aniso_U_11
_atom_site_aniso_U_22
_atom_site_aniso_U_33
_atom_site_aniso_U_23
_atom_site_aniso_U_13
_atom_site_aniso_U_12
U1 0.0118(4) 0.0150(4) 0.0120(4) 0.0011(4) 0.0051(3) 0.0015(3)
U2 0.0106(4) 0.0154(5) 0.0118(4) 0.0006(4) 0.0044(3) 0.0024(4)
U3 0.0092(4) 0.0143(5) 0.0110(4) -0.0010(3) 0.0043(3) 0.0003(3)
W1 0.0087(4) 0.0143(4) 0.0108(4) 0.0003(4) 0.0044(3) 0.0027(4)

loop_
_atom_type_symbol
_atom_type_description
_atom_type_scat_dispersion_real
_atom_type_scat_dispersion_imag
_atom_type_scat_source
O O 0.0106 0.0060 'International Tables Vol C Tables 4.2.6.8 and 6.1.1.4'
Ag Ag -0.8971 1.1015 'International Tables Vol C Tables 4.2.6.8 and 6.1.1.4'
W W -0.8490 6.8722 'International Tables Vol C Tables 4.2.6.8 and 6.1.1.4'
Tl Tl -2.8358 9.6688 'International Tables Vol C Tables 4.2.6.8 and 6.1.1.4'
U U -9.6767 9.6646 'International Tables Vol C Tables 4.2.6.8 and 6.1.1.4'

loop_
_geom_angle_atom_site_label_1
_geom_angle_atom_site_label_2
_geom_angle_atom_site_label_3
_geom_angle
_geom_angle_site_symmetry_1
_geom_angle_site_symmetry_3
O9 U1 O2 177.3(7) . .
O9 U1 O7 94.1(6) . .
O2 U1 O7 88.5(7) . .
O9 U1 O4 92.0(6) . .
O2 U1 O4 89.2(6) . .
O7 U1 O4 69.9(5) . .
O9 U1 O5 92.4(6) . 2_564
O2 U1 O5 85.2(7) . 2_564
O7 U1 O5 146.0(6) . 2_564
O4 U1 O5 143.1(5) . 2_564
O9 U1 O1 90.3(6) . 3_455
O2 U1 O1 90.4(6) . 3_455
O7 U1 O1 67.9(5) . 3_455
O4 U1 O1 137.9(5) . 3_455
O5 U1 O1 78.7(5) 2_564 3_455
O9 U1 O14 86.6(6) . .
O2 U1 O14 91.5(7) . .
O7 U1 O14 144.4(6) . .
O4 U1 O14 74.4(5) . .
O5 U1 O14 69.3(5) 2_564 .
O1 U1 O14 147.7(5) 3_455 .
O9 U1 U2 87.3(5) . .
O2 U1 U2 95.2(5) . .
O7 U1 U2 31.4(4) . .
O4 U1 U2 39.6(4) . .
O5 U1 U2 177.3(4) 2_564 .
O1 U1 U2 98.6(3) 3_455 .
O14 U1 U2 113.3(4) . .
O9 U1 U3 88.7(5) . .
O2 U1 U3 93.4(5) . .
O7 U1 U3 29.4(4) . .
O4 U1 U3 99.0(4) . .
O5 U1 U3 117.7(4) 2_564 .
O1 U1 U3 38.9(3) 3_455 .
O14 U1 U3 171.8(4) . .
U2 U1 U3 59.66(2) . .
O15 U2 O6 177.7(8) . .
O15 U2 O7 91.9(7) . .
O6 U2 O7 87.5(7) . .
O15 U2 O11 97.0(7) . .
O6 U2 O11 85.1(7) . .
O7 U2 O11 130.0(5) . .
O15 U2 O13 85.7(7) . 2
O6 U2 O13 93.5(7) . 2
O7 U2 O13 143.6(5) . 2
O11 U2 O13 86.2(5) . 2
O15 U2 O12 93.5(7) . .
O6 U2 O12 84.2(7) . .
O7 U2 O12 67.5(5) . .
O11 U2 O12 159.0(5) . .
O13 U2 O12 76.4(5) 2 .
O15 U2 O4 89.2(6) . .
O6 U2 O4 92.6(6) . .
O7 U2 O4 66.4(5) . .
O11 U2 O4 64.7(5) . .
O13 U2 O4 149.6(5) 2 .
O12 U2 O4 133.9(5) . .
O15 U2 W1 96.2(5) . .
O6 U2 W1 86.1(6) . .
O7 U2 W1 97.3(4) . .
O11 U2 W1 33.0(4) . .
O13 U2 W1 119.1(4) 2 .
O12 U2 W1 162.2(4) . .
O4 U2 W1 31.9(3) . .
O15 U2 U3 88.0(6) . .
O6 U2 U3 90.3(6) . .
O7 U2 U3 31.2(4) . .
O11 U2 U3 161.1(4) . .
O13 U2 U3 112.4(4) 2 .
O12 U2 U3 37.0(4) . .
O4 U2 U3 97.3(3) . .
W1 U2 U3 128.47(3) . .
O15 U2 U1 84.7(5) . .
O6 U2 U1 95.9(6) . .
O7 U2 U1 30.2(4) . .
O11 U2 U1 101.9(4) . .
O13 U2 U1 168.0(4) 2 .
O12 U2 U1 97.1(4) . .
O4 U2 U1 37.3(3) . .
W1 U2 U1 69.08(3) . .
U3 U2 U1 60.21(2) . .
O3 U3 O5 177.6(7) . .
O3 U3 O7 88.9(6) . .
O5 U3 O7 92.1(6) . .
O3 U3 O10 85.8(6) . 4_455
O5 U3 O10 92.1(6) . 4_455
O7 U3 O10 145.7(6) . 4_455
O3 U3 O11 90.9(6) . 3_455
O5 U3 O11 90.0(6) . 3_455
O7 U3 O11 131.8(5) . 3_455
O10 U3 O11 82.2(5) 4_455 3_455
O3 U3 O12 91.1(6) . .
O5 U3 O12 87.2(6) . .
O7 U3 O12 69.2(6) . .
O10 U3 O12 77.0(5) 4_455 .
O11 U3 O12 158.9(5) 3_455 .
O3 U3 O1 90.9(6) . 3_455
O5 U3 O1 91.6(6) . 3_455
O7 U3 O1 67.6(5) . 3_455
O10 U3 O1 146.2(5) 4_455 3_455
O11 U3 O1 64.2(5) 3_455 3_455
O12 U3 O1 136.7(5) . 3_455
O3 U3 W1 87.0(5) . 3_455
O5 U3 W1 95.0(5) . 3_455
O7 U3 W1 98.8(4) . 3_455
O10 U3 W1 114.7(4) 4_455 3_455
O11 U3 W1 33.2(4) 3_455 3_455
O12 U3 W1 167.9(4) . 3_455
O1 U3 W1 31.5(3) 3_455 3_455
O3 U3 U2 95.2(5) . .
O5 U3 U2 84.5(5) . .
O7 U3 U2 32.2(4) . .
O10 U3 U2 114.7(4) 4_455 .
O11 U3 U2 162.3(4) 3_455 .
O12 U3 U2 37.7(4) . .
O1 U3 U2 99.1(3) 3_455 .
W1 U3 U2 130.51(3) 3_455 .
O3 U3 U1 93.9(5) . .
O5 U3 U1 88.1(5) . .
O7 U3 U1 29.1(4) . .
O10 U3 U1 174.8(4) 4_455 .
O11 U3 U1 103.0(4) 3_455 .
O12 U3 U1 97.8(4) . .
O1 U3 U1 38.9(3) 3_455 .
W1 U3 U1 70.39(3) 3_455 .
U2 U3 U1 60.13(2) . .
O13 W1 O10 97.3(7) . .
O13 W1 O1 97.0(7) . .
O10 W1 O1 96.7(6) . .
O13 W1 O4 96.4(7) . .
O10 W1 O4 94.3(6) . .
O1 W1 O4 161.4(6) . .
O13 W1 O11 100.4(6) . .
O10 W1 O11 162.3(6) . .
O1 W1 O11 82.0(6) . .
O4 W1 O11 83.0(6) . .
O13 W1 O8 176.7(7) . .
O10 W1 O8 81.1(6) . .
O1 W1 O8 86.1(6) . .
O4 W1 O8 80.8(6) . .
O11 W1 O8 81.2(6) . .
O13 W1 U3 95.9(5) . 3_545
O10 W1 U3 138.4(5) . 3_545
O1 W1 U3 42.6(4) . 3_545
O4 W1 U3 123.0(4) . 3_545
O11 W1 U3 40.0(4) . 3_545
O8 W1 U3 87.2(4) . 3_545
O13 W1 U2 97.7(5) . .
O10 W1 U2 136.7(5) . .
O1 W1 U2 121.4(4) . .
O4 W1 U2 43.7(4) . .
O11 W1 U2 39.6(4) . .
O8 W1 U2 81.7(4) . .
U3 W1 U2 79.56(3) 3_545 .
W1 O1 U1 151.8(7) . 3_545
W1 O1 U3 106.0(6) . 3_545
U1 O1 U3 102.1(5) 3_545 3_545
W1 O4 U1 152.0(8) . .
W1 O4 U2 104.4(6) . .
U1 O4 U2 103.1(5) . .
U3 O5 U1 154.5(8) . 2_565
U1 O7 U3 121.4(7) . .
U1 O7 U2 118.4(7) . .
U3 O7 U2 116.6(7) . .
W1 O10 U3 139.7(8) . 4_554
W1 O11 U2 107.4(7) . .
W1 O11 U3 106.8(6) . 3_545
U2 O11 U3 145.6(7) . 3_545
U3 O12 U2 105.3(6) . .
W1 O13 U2 146.5(8) . 2_554

loop_
_geom_bond_atom_site_label_1
_geom_bond_atom_site_label_2
_geom_bond_distance
_geom_bond_site_symmetry_2
U1 O9 1.813(15) .
U1 O2 1.814(17) .
U1 O7 2.167(15) .
U1 O4 2.360(14) .
U1 O5 2.404(16) 2_564
U1 O1 2.441(14) 3_455
U1 O14 2.549(18) .
U1 U2 3.7944(11) .
U1 U3 3.7977(12) .
U2 O15 1.763(17) .
U2 O6 1.801(18) .
U2 O7 2.250(16) .
U2 O11 2.323(15) .
U2 O13 2.336(15) 2
U2 O12 2.397(16) .
U2 O4 2.483(14) .
U2 W1 3.4787(13) .
U2 U3 3.7765(11) .
U3 O3 1.802(15) .
U3 O5 1.859(16) .
U3 O7 2.188(15) .
U3 O10 2.282(15) 4_455
U3 O11 2.331(15) 3_455
U3 O12 2.354(16) .
U3 O1 2.442(14) 3_455
U3 W1 3.4703(12) 3_455
W1 O13 1.774(15) .
W1 O10 1.864(15) .
W1 O1 1.884(14) .
W1 O4 1.897(14) .
W1 O11 1.985(15) .
W1 O8 2.354(17) .
W1 U3 3.4703(12) 3_545
O1 U1 2.441(14) 3_545
O1 U3 2.442(14) 3_545
O5 U1 2.404(16) 2_565
O10 U3 2.282(15) 4_554
O11 U3 2.331(15) 3_545
O13 U2 2.336(15) 2_554
